data_7720438
loop_
_publ_author_name
'Yamamoto, Masahiro'
'Yamashita, Makoto'

_publ_section_title
;
 Substituent effect on the boron atoms in boron-bridged hexazenes.
;
_journal_issue 5
_journal_name_full 'Dalton transactions (Cambridge, England : 2003)'
_journal_page_first 2041
_journal_page_last 2045
_journal_paper_doi 10.1039/d5dt02896e
_journal_volume 55
_journal_year 2026
_chemical_formula_moiety 'C14 H14 B2 Cl4 N6'
_chemical_formula_sum 'C14 H14 B2 Cl4 N6'
_chemical_formula_weight 429.73
_space_group_crystal_system triclinic
_space_group_IT_number 2
_space_group_name_Hall '-P 1'
_space_group_name_H-M_alt 'P -1'
_atom_sites_solution_hydrogens geom
_audit_creation_method SHELXL-2018/3
_audit_update_record
;
2025-12-03 deposited with the CCDC.	2026-01-14 downloaded from the CCDC.
;
_cell_angle_alpha 95.1397(11)
_cell_angle_beta 108.318(6)
_cell_angle_gamma 109.543(6)
_cell_formula_units_Z 2
_cell_length_a 9.510(5)
_cell_length_b 10.265(5)
_cell_length_c 11.092(6)
_cell_measurement_reflns_used 1069
_cell_measurement_temperature 93(2)
_cell_measurement_theta_max 27.4
_cell_measurement_theta_min 3.5
_cell_volume 945.5(9)
_computing_cell_refinement
;
CrysAlisPro 1.171.39.46 (Rigaku Oxford Diffraction, 2018)
;
_computing_data_collection
;
CrysAlisPro 1.171.39.46 (Rigaku Oxford Diffraction, 2018)
;
_computing_data_reduction
;
CrysAlisPro 1.171.39.46 (Rigaku Oxford Diffraction, 2018)
;
_computing_molecular_graphics 'Yadokari-XG 2009(Wakita Nemoto et al.)'
_computing_publication_material 'Yadokari-XG 2009(Wakita,Nemoto et al.)'
_computing_structure_refinement 'SHELXL-2016/6 (Sheldrick, 2016)'
_computing_structure_solution SIR-2014
_diffrn_ambient_temperature 93(2)
_diffrn_detector 'CCD plate'
_diffrn_detector_type HyPix
_diffrn_measured_fraction_theta_full 0.986
_diffrn_measured_fraction_theta_max 0.975
_diffrn_measurement_device 'four-circle diffractometer'
_diffrn_measurement_device_type 'XtaLAB Synergy R, HyPix'
_diffrn_radiation_monochromator mirror
_diffrn_radiation_probe x-ray
_diffrn_radiation_type MoK\a
_diffrn_radiation_wavelength 0.71075
_diffrn_reflns_av_R_equivalents 0.0560
_diffrn_reflns_av_unetI/netI 0.0866
_diffrn_reflns_Laue_measured_fraction_full 0.986
_diffrn_reflns_Laue_measured_fraction_max 0.975
_diffrn_reflns_limit_h_max 12
_diffrn_reflns_limit_h_min -12
_diffrn_reflns_limit_k_max 13
_diffrn_reflns_limit_k_min -13
_diffrn_reflns_limit_l_max 14
_diffrn_reflns_limit_l_min -14
_diffrn_reflns_number 9687
_diffrn_reflns_point_group_measured_fraction_full 0.986
_diffrn_reflns_point_group_measured_fraction_max 0.975
_diffrn_reflns_theta_full 25.242
_diffrn_reflns_theta_max 27.460
_diffrn_reflns_theta_min 3.232
_diffrn_source 'micro-focus sealed X-ray tube'
_diffrn_source_type 'Mova (Mo) X-ray Source'
_exptl_absorpt_coefficient_mu 0.637
_exptl_absorpt_correction_T_max 1.000
_exptl_absorpt_correction_T_min 0.458
_exptl_absorpt_correction_type multi-scan
_exptl_crystal_colour colorless
_exptl_crystal_density_diffrn 1.509
_exptl_crystal_description plate
_exptl_crystal_F_000 436
_exptl_crystal_size_max 0.150
_exptl_crystal_size_mid 0.030
_exptl_crystal_size_min 0.020
_refine_diff_density_max 0.394
_refine_diff_density_min -0.314
_refine_diff_density_rms 0.078
_refine_ls_extinction_method none
_refine_ls_goodness_of_fit_ref 1.006
_refine_ls_hydrogen_treatment constr
_refine_ls_matrix_type full
_refine_ls_number_parameters 235
_refine_ls_number_reflns 4232
_refine_ls_number_restraints 0
_refine_ls_restrained_S_all 1.006
_refine_ls_R_factor_all 0.0861
_refine_ls_R_factor_gt 0.0448
_refine_ls_shift/su_max 0.001
_refine_ls_shift/su_mean 0.000
_refine_ls_structure_factor_coef Fsqd
_refine_ls_weighting_details 'w=1/[\s^2^(Fo^2^)+(0.0403P)^2^+0.0505P] where P=(Fo^2^+2Fc^2^)/3'
_refine_ls_weighting_scheme calc
_refine_ls_wR_factor_gt 0.0875
_refine_ls_wR_factor_ref 0.1009
_reflns_Friedel_coverage 0.000
_reflns_number_gt 2840
_reflns_number_total 4232
_reflns_threshold_expression 'I > 2\s(I)'
_cod_data_source_file d5dt02896e2.cif
_cod_data_source_block 3
_cod_depositor_comments
;
The following automatic conversions were performed:

data item '_exptl_absorpt_correction_type' value 'Multi-scan' was
changed to 'multi-scan' in accordance with the
/home/data/users/saulius/crontab/automatic-downloads/current/RSC/lib/dictionaries/cif_core.dic
dictionary named 'cif_core.dic' version 2.4.2 last updated on
2011-04-26.

Automatic conversion script
Id: cif_fix_values 8170 2020-07-09 18:12:32Z antanas 
;
_cod_database_code 7720438
_shelx_shelxl_version_number 2018/3
_shelx_space_group_comment
;
The symmetry employed for this shelxl refinement is uniquely defined
by the following loop, which should always be used as a source of
symmetry information in preference to the above space-group names.
They are only intended as comments.
;

loop_
_space_group_symop_operation_xyz
'x, y, z'
'-x, -y, -z'

loop_
_atom_site_label
_atom_site_type_symbol
_atom_site_fract_x
_atom_site_fract_y
_atom_site_fract_z
_atom_site_U_iso_or_equiv
_atom_site_adp_type
_atom_site_occupancy
_atom_site_site_symmetry_order
_atom_site_calc_flag
_atom_site_refinement_flags_posn
_atom_site_refinement_flags_adp
_atom_site_refinement_flags_occupancy
_atom_site_disorder_assembly
_atom_site_disorder_group
N1 N 0.2022(2) 0.9609(2) 0.5917(2) 0.0195(5) Uani 1 1 d . . . . .
N2 N 0.0726(2) 0.9195(2) 0.6168(2) 0.0209(5) Uani 1 1 d . . . . .
N3 N 0.0308(2) 1.0378(2) 0.4590(2) 0.0208(5) Uani 1 1 d . . . . .
B1 B 0.2035(4) 1.0477(3) 0.4838(3) 0.0213(7) Uani 1 1 d . . . . .
Cl1 Cl 0.35261(8) 1.22709(7) 0.54769(7) 0.03137(19) Uani 1 1 d . . . . .
Cl2 Cl 0.22794(8) 0.95667(7) 0.34790(6) 0.02662(18) Uani 1 1 d . . . . .
C1 C 0.3355(3) 0.9240(3) 0.6692(3) 0.0256(6) Uani 1 1 d . . . . .
H1 H 0.373559 0.972175 0.761496 0.031 Uiso 1 1 calc R U . . .
H1A H 0.425727 0.959124 0.638552 0.031 Uiso 1 1 calc R U . . .
C2 C 0.2874(3) 0.7672(3) 0.6598(3) 0.0252(6) Uani 1 1 d . . . . .
C3 C 0.2557(3) 0.7079(3) 0.7606(3) 0.0260(6) Uani 1 1 d . . . . .
H3 H 0.262801 0.766880 0.835143 0.031 Uiso 1 1 calc R U . . .
C4 C 0.2142(3) 0.5646(3) 0.7543(3) 0.0305(7) Uani 1 1 d . . . . .
H4 H 0.193704 0.525703 0.824509 0.037 Uiso 1 1 calc R U . . .
C5 C 0.2025(4) 0.4786(3) 0.6473(3) 0.0424(8) Uani 1 1 d . . . . .
H5 H 0.172794 0.379724 0.642478 0.051 Uiso 1 1 calc R U . . .
C6 C 0.2341(5) 0.5363(4) 0.5457(3) 0.0565(11) Uani 1 1 d . . . . .
H6 H 0.226612 0.477123 0.471105 0.068 Uiso 1 1 calc R U . . .
C7 C 0.2766(4) 0.6801(4) 0.5535(3) 0.0448(9) Uani 1 1 d . . . . .
H7 H 0.298671 0.719259 0.483928 0.054 Uiso 1 1 calc R U . . .
N4 N -0.1913(2) 0.8159(2) 0.88941(19) 0.0148(5) Uani 1 1 d . . . . .
N5 N -0.0656(2) 0.8775(2) 0.8616(2) 0.0176(5) Uani 1 1 d . . . . .
N6 N -0.0300(2) 1.0094(2) 1.04790(19) 0.0158(5) Uani 1 1 d . . . . .
B2 B -0.1953(3) 0.8899(3) 1.0157(3) 0.0167(6) Uani 1 1 d . . . . .
Cl3 Cl -0.35632(7) 0.95584(7) 0.97901(7) 0.02426(17) Uani 1 1 d . . . . .
Cl4 Cl -0.20145(8) 0.78090(7) 1.13559(6) 0.02364(17) Uani 1 1 d . . . . .
C8 C -0.3156(3) 0.6867(3) 0.7953(2) 0.0207(6) Uani 1 1 d . . . . .
H8 H -0.314892 0.693726 0.707083 0.025 Uiso 1 1 calc R U . . .
H8A H -0.422091 0.679744 0.794930 0.025 Uiso 1 1 calc R U . . .
C9 C -0.2906(3) 0.5545(3) 0.8266(2) 0.0189(6) Uani 1 1 d . . . . .
C10 C -0.1640(4) 0.5270(3) 0.8119(3) 0.0367(8) Uani 1 1 d . . . . .
H10 H -0.090346 0.593320 0.784248 0.044 Uiso 1 1 calc R U . . .
C11 C -0.1429(4) 0.4040(3) 0.8370(4) 0.0470(9) Uani 1 1 d . . . . .
H11 H -0.055488 0.386027 0.826103 0.056 Uiso 1 1 calc R U . . .
C12 C -0.2484(4) 0.3077(3) 0.8778(3) 0.0317(7) Uani 1 1 d . . . . .
H12 H -0.233560 0.223483 0.895753 0.038 Uiso 1 1 calc R U . . .
C13 C -0.3733(3) 0.3333(3) 0.8923(3) 0.0285(7) Uani 1 1 d . . . . .
H13 H -0.446284 0.266660 0.920340 0.034 Uiso 1 1 calc R U . . .
C14 C -0.3958(3) 0.4560(3) 0.8666(3) 0.0258(6) Uani 1 1 d . . . . .
H14 H -0.484491 0.472383 0.876613 0.031 Uiso 1 1 calc R U . . .

loop_
_atom_site_aniso_label
_atom_site_aniso_U_11
_atom_site_aniso_U_22
_atom_site_aniso_U_33
_atom_site_aniso_U_23
_atom_site_aniso_U_13
_atom_site_aniso_U_12
N1 0.0181(11) 0.0260(13) 0.0209(12) 0.0105(10) 0.0078(9) 0.0144(10)
N2 0.0218(12) 0.0271(13) 0.0211(12) 0.0125(10) 0.0086(10) 0.0156(10)
N3 0.0222(12) 0.0292(14) 0.0224(12) 0.0174(10) 0.0124(9) 0.0167(11)
B1 0.0209(16) 0.0298(18) 0.0193(15) 0.0103(13) 0.0088(13) 0.0145(14)
Cl1 0.0306(4) 0.0267(4) 0.0345(4) 0.0091(3) 0.0109(3) 0.0085(3)
Cl2 0.0287(4) 0.0385(4) 0.0226(3) 0.0099(3) 0.0119(3) 0.0217(3)
C1 0.0206(14) 0.0369(17) 0.0262(15) 0.0164(13) 0.0065(12) 0.0189(13)
C2 0.0200(14) 0.0334(17) 0.0297(16) 0.0131(13) 0.0075(12) 0.0191(13)
C3 0.0233(15) 0.0320(17) 0.0275(16) 0.0100(13) 0.0114(12) 0.0133(13)
C4 0.0245(15) 0.0359(18) 0.0364(17) 0.0173(14) 0.0127(13) 0.0145(14)
C5 0.059(2) 0.0338(19) 0.044(2) 0.0138(16) 0.0161(17) 0.0300(17)
C6 0.109(3) 0.053(2) 0.042(2) 0.0200(18) 0.035(2) 0.062(2)
C7 0.075(3) 0.054(2) 0.0385(19) 0.0305(17) 0.0301(18) 0.051(2)
N4 0.0109(10) 0.0129(11) 0.0204(11) 0.0070(9) 0.0054(9) 0.0038(9)
N5 0.0150(11) 0.0154(11) 0.0221(11) 0.0061(9) 0.0062(9) 0.0054(9)
N6 0.0117(10) 0.0164(11) 0.0203(11) 0.0036(9) 0.0095(9) 0.0032(9)
B2 0.0124(14) 0.0168(15) 0.0218(15) 0.0068(12) 0.0074(12) 0.0049(12)
Cl3 0.0171(3) 0.0255(4) 0.0345(4) 0.0106(3) 0.0105(3) 0.0114(3)
Cl4 0.0243(4) 0.0228(4) 0.0235(3) 0.0124(3) 0.0091(3) 0.0066(3)
C8 0.0150(13) 0.0167(14) 0.0220(14) 0.0026(11) 0.0026(11) 0.0002(11)
C9 0.0187(13) 0.0137(13) 0.0171(13) 0.0001(10) 0.0040(11) 0.0008(11)
C10 0.0391(18) 0.0204(16) 0.061(2) 0.0130(15) 0.0348(17) 0.0071(14)
C11 0.049(2) 0.0277(18) 0.087(3) 0.0173(18) 0.046(2) 0.0213(17)
C12 0.0404(18) 0.0150(15) 0.0410(18) 0.0075(13) 0.0171(15) 0.0097(14)
C13 0.0271(16) 0.0208(15) 0.0316(16) 0.0105(12) 0.0111(13) 0.0003(13)
C14 0.0187(14) 0.0245(16) 0.0325(16) 0.0091(13) 0.0108(12) 0.0042(13)

loop_
_atom_type_symbol
_atom_type_description
_atom_type_scat_dispersion_real
_atom_type_scat_dispersion_imag
_atom_type_scat_source
C C 0.0033 0.0016 'International Tables Vol C Tables 4.2.6.8 and 6.1.1.4'
H H 0.0000 0.0000 'International Tables Vol C Tables 4.2.6.8 and 6.1.1.4'
B B 0.0013 0.0007 'International Tables Vol C Tables 4.2.6.8 and 6.1.1.4'
N N 0.0061 0.0033 'International Tables Vol C Tables 4.2.6.8 and 6.1.1.4'
Cl Cl 0.1484 0.1585 'International Tables Vol C Tables 4.2.6.8 and 6.1.1.4'

loop_
_geom_angle_atom_site_label_1
_geom_angle_atom_site_label_2
_geom_angle_atom_site_label_3
_geom_angle
_geom_angle_site_symmetry_1
_geom_angle_site_symmetry_3
_geom_angle_publ_flag
N2 N1 C1 117.3(2) . . ?
N2 N1 B1 116.4(2) . . ?
C1 N1 B1 126.3(2) . . ?
N1 N2 N3 109.1(2) . 2_576 ?
N2 N3 N3 111.6(2) 2_576 2_576 ?
N2 N3 B1 137.9(2) 2_576 . ?
N3 N3 B1 110.5(2) 2_576 . ?
N3 B1 N1 92.45(19) . . ?
N3 B1 Cl1 113.3(2) . . ?
N1 B1 Cl1 111.87(19) . . ?
N3 B1 Cl2 114.67(19) . . ?
N1 B1 Cl2 111.2(2) . . ?
Cl1 B1 Cl2 111.90(16) . . ?
N1 C1 C2 112.5(2) . . ?
N1 C1 H1 109.1 . . ?
C2 C1 H1 109.1 . . ?
N1 C1 H1A 109.1 . . ?
C2 C1 H1A 109.1 . . ?
H1 C1 H1A 107.8 . . ?
C7 C2 C3 118.4(3) . . ?
C7 C2 C1 121.2(3) . . ?
C3 C2 C1 120.3(3) . . ?
C4 C3 C2 121.0(3) . . ?
C4 C3 H3 119.5 . . ?
C2 C3 H3 119.5 . . ?
C5 C4 C3 120.0(3) . . ?
C5 C4 H4 120.0 . . ?
C3 C4 H4 120.0 . . ?
C4 C5 C6 119.7(3) . . ?
C4 C5 H5 120.1 . . ?
C6 C5 H5 120.1 . . ?
C7 C6 C5 119.7(3) . . ?
C7 C6 H6 120.2 . . ?
C5 C6 H6 120.2 . . ?
C2 C7 C6 121.1(3) . . ?
C2 C7 H7 119.4 . . ?
C6 C7 H7 119.4 . . ?
N5 N4 C8 116.4(2) . . ?
N5 N4 B2 115.98(19) . . ?
C8 N4 B2 127.6(2) . . ?
N4 N5 N6 108.7(2) . 2_577 ?
N5 N6 N6 112.3(2) 2_577 2_577 ?
N5 N6 B2 137.6(2) 2_577 . ?
N6 N6 B2 110.0(2) 2_577 . ?
N6 B2 N4 92.97(18) . . ?
N6 B2 Cl4 113.97(18) . . ?
N4 B2 Cl4 113.17(18) . . ?
N6 B2 Cl3 111.99(18) . . ?
N4 B2 Cl3 111.02(18) . . ?
Cl4 B2 Cl3 112.32(15) . . ?
N4 C8 C9 112.5(2) . . ?
N4 C8 H8 109.1 . . ?
C9 C8 H8 109.1 . . ?
N4 C8 H8A 109.1 . . ?
C9 C8 H8A 109.1 . . ?
H8 C8 H8A 107.8 . . ?
C10 C9 C14 118.3(3) . . ?
C10 C9 C8 120.5(2) . . ?
C14 C9 C8 121.2(2) . . ?
C9 C10 C11 120.8(3) . . ?
C9 C10 H10 119.6 . . ?
C11 C10 H10 119.6 . . ?
C12 C11 C10 120.0(3) . . ?
C12 C11 H11 120.0 . . ?
C10 C11 H11 120.0 . . ?
C13 C12 C11 119.8(3) . . ?
C13 C12 H12 120.1 . . ?
C11 C12 H12 120.1 . . ?
C12 C13 C14 120.5(3) . . ?
C12 C13 H13 119.7 . . ?
C14 C13 H13 119.7 . . ?
C9 C14 C13 120.6(3) . . ?
C9 C14 H14 119.7 . . ?
C13 C14 H14 119.7 . . ?

loop_
_geom_bond_atom_site_label_1
_geom_bond_atom_site_label_2
_geom_bond_distance
_geom_bond_site_symmetry_2
_geom_bond_publ_flag
N1 N2 1.290(3) . ?
N1 C1 1.478(3) . ?
N1 B1 1.555(4) . ?
N2 N3 1.304(3) 2_576 ?
N3 N3 1.389(4) 2_576 ?
N3 B1 1.544(4) . ?
B1 Cl1 1.815(3) . ?
B1 Cl2 1.820(3) . ?
C1 C2 1.502(4) . ?
C1 H1 0.9900 . ?
C1 H1A 0.9900 . ?
C2 C7 1.369(4) . ?
C2 C3 1.387(4) . ?
C3 C4 1.378(4) . ?
C3 H3 0.9500 . ?
C4 C5 1.365(4) . ?
C4 H4 0.9500 . ?
C5 C6 1.388(5) . ?
C5 H5 0.9500 . ?
C6 C7 1.380(4) . ?
C6 H6 0.9500 . ?
C7 H7 0.9500 . ?
N4 N5 1.297(3) . ?
N4 C8 1.474(3) . ?
N4 B2 1.550(3) . ?
N5 N6 1.301(3) 2_577 ?
N6 N6 1.383(4) 2_577 ?
N6 B2 1.543(3) . ?
B2 Cl4 1.816(3) . ?
B2 Cl3 1.822(3) . ?
C8 C9 1.505(4) . ?
C8 H8 0.9900 . ?
C8 H8A 0.9900 . ?
C9 C10 1.378(4) . ?
C9 C14 1.380(3) . ?
C10 C11 1.381(4) . ?
C10 H10 0.9500 . ?
C11 C12 1.375(4) . ?
C11 H11 0.9500 . ?
C12 C13 1.352(4) . ?
C12 H12 0.9500 . ?
C13 C14 1.385(4) . ?
C13 H13 0.9500 . ?
C14 H14 0.9500 . ?

loop_
_geom_torsion_atom_site_label_1
_geom_torsion_atom_site_label_2
_geom_torsion_atom_site_label_3
_geom_torsion_atom_site_label_4
_geom_torsion
_geom_torsion_site_symmetry_1
_geom_torsion_site_symmetry_2
_geom_torsion_site_symmetry_3
_geom_torsion_site_symmetry_4
_geom_torsion_publ_flag
C1 N1 N2 N3 179.3(2) . . . 2_576 ?
B1 N1 N2 N3 0.4(3) . . . 2_576 ?
N2 N3 B1 N1 -179.9(3) 2_576 . . . ?
N3 N3 B1 N1 0.3(3) 2_576 . . . ?
N2 N3 B1 Cl1 65.0(4) 2_576 . . . ?
N3 N3 B1 Cl1 -114.8(3) 2_576 . . . ?
N2 N3 B1 Cl2 -65.2(4) 2_576 . . . ?
N3 N3 B1 Cl2 115.0(3) 2_576 . . . ?
N2 N1 B1 N3 -0.4(3) . . . . ?
C1 N1 B1 N3 -179.2(2) . . . . ?
N2 N1 B1 Cl1 116.0(2) . . . . ?
C1 N1 B1 Cl1 -62.8(3) . . . . ?
N2 N1 B1 Cl2 -118.1(2) . . . . ?
C1 N1 B1 Cl2 63.1(3) . . . . ?
N2 N1 C1 C2 57.0(3) . . . . ?
B1 N1 C1 C2 -124.2(3) . . . . ?
N1 C1 C2 C7 78.7(3) . . . . ?
N1 C1 C2 C3 -102.6(3) . . . . ?
C7 C2 C3 C4 -0.1(4) . . . . ?
C1 C2 C3 C4 -178.9(2) . . . . ?
C2 C3 C4 C5 -0.5(4) . . . . ?
C3 C4 C5 C6 0.6(5) . . . . ?
C4 C5 C6 C7 -0.2(5) . . . . ?
C3 C2 C7 C6 0.5(5) . . . . ?
C1 C2 C7 C6 179.3(3) . . . . ?
C5 C6 C7 C2 -0.3(5) . . . . ?
C8 N4 N5 N6 178.65(18) . . . 2_577 ?
B2 N4 N5 N6 0.6(3) . . . 2_577 ?
N5 N6 B2 N4 179.8(3) 2_577 . . . ?
N6 N6 B2 N4 1.0(3) 2_577 . . . ?
N5 N6 B2 Cl4 -63.2(3) 2_577 . . . ?
N6 N6 B2 Cl4 118.0(2) 2_577 . . . ?
N5 N6 B2 Cl3 65.7(3) 2_577 . . . ?
N6 N6 B2 Cl3 -113.1(2) 2_577 . . . ?
N5 N4 B2 N6 -1.0(2) . . . . ?
C8 N4 B2 N6 -178.8(2) . . . . ?
N5 N4 B2 Cl4 -118.7(2) . . . . ?
C8 N4 B2 Cl4 63.5(3) . . . . ?
N5 N4 B2 Cl3 114.0(2) . . . . ?
C8 N4 B2 Cl3 -63.9(3) . . . . ?
N5 N4 C8 C9 90.8(3) . . . . ?
B2 N4 C8 C9 -91.4(3) . . . . ?
N4 C8 C9 C10 -69.7(3) . . . . ?
N4 C8 C9 C14 112.3(3) . . . . ?
C14 C9 C10 C11 -0.2(4) . . . . ?
C8 C9 C10 C11 -178.2(3) . . . . ?
C9 C10 C11 C12 -0.4(5) . . . . ?
C10 C11 C12 C13 0.5(5) . . . . ?
C11 C12 C13 C14 -0.1(4) . . . . ?
C10 C9 C14 C13 0.5(4) . . . . ?
C8 C9 C14 C13 178.6(2) . . . . ?
C12 C13 C14 C9 -0.4(4) . . . . ?
